data_7110986
loop_
_publ_author_name
'Kawaguchi, Hiroyuki'
'Tatsumi, Kazuyuki'

_publ_section_title
;
 Synthesis and structures of half-sandwich W(vi) tri(selenido) and W(ii)
 selenolato complexes
;
_journal_issue 14
_journal_name_full 'Chemical Communications'
_journal_page_first 1299
_journal_paper_doi 10.1039/b003303k
_journal_year 2000
_chemical_formula_sum 'C34 H35 P Se3 W'
_chemical_formula_weight 895.35
_space_group_IT_number 61
_symmetry_cell_setting orthorhombic
_symmetry_Int_Tables_number 61
_symmetry_space_group_name_Hall '-P 2ac 2ab'
_symmetry_space_group_name_H-M 'P b c a'
_audit_creation_date 'Sat Apr 15 23:47:04 2000'
_audit_creation_method 'from TEXRAY.INF file'
_cell_angle_alpha 90
_cell_angle_beta 90
_cell_angle_gamma 90
_cell_formula_units_Z 8
_cell_length_a 18.284(5)
_cell_length_b 20.171(7)
_cell_length_c 17.758(5)
_cell_measurement_reflns_used 25
_cell_measurement_temperature 296.2
_cell_measurement_theta_max 15.0
_cell_measurement_theta_min 14.8
_cell_volume 6549(3)
_computing_cell_refinement 'Rigaku/AFC Diffractometer Control'
_computing_data_collection 'Rigaku/AFC Diffractometer Control'
_computing_data_reduction teXsan
_computing_publication_material teXsan
_computing_structure_refinement teXsan
_diffrn_ambient_temperature 296.2
_diffrn_measurement_device_type 'Rigaku AFC7R'
_diffrn_measurement_method \w-2\q
_diffrn_orient_matrix_UB_11 0.03250
_diffrn_orient_matrix_UB_12 0.02187
_diffrn_orient_matrix_UB_13 0.03786
_diffrn_orient_matrix_UB_21 -0.01384
_diffrn_orient_matrix_UB_22 0.04443
_diffrn_orient_matrix_UB_23 -0.02052
_diffrn_orient_matrix_UB_31 -0.04176
_diffrn_orient_matrix_UB_32 0.00231
_diffrn_orient_matrix_UB_33 0.03628
_diffrn_radiation_detector 'scintillation counter'
_diffrn_radiation_monochromator graphite
_diffrn_radiation_source 'Rigaku rotating anode'
_diffrn_radiation_type 'Mo K\a'
_diffrn_radiation_wavelength 0.7107
_diffrn_reflns_av_R_equivalents 0.000
_diffrn_reflns_av_sigmaI/netI 0.057
_diffrn_reflns_limit_h_max 0
_diffrn_reflns_limit_h_min -21
_diffrn_reflns_limit_k_max 23
_diffrn_reflns_limit_k_min 0
_diffrn_reflns_limit_l_max 21
_diffrn_reflns_limit_l_min 0
_diffrn_reflns_number 6360
_diffrn_reflns_reduction_process 'Lp corrections applied'
_diffrn_reflns_theta_max 25.01
_diffrn_reflns_theta_min 2.02
_diffrn_standards_decay_% 0.26
_diffrn_standards_interval_count 150
_diffrn_standards_number 3
_exptl_absorpt_coefficient_mu 6.937
_exptl_absorpt_correction_T_max 1.000
_exptl_absorpt_correction_T_min 0.306
_exptl_absorpt_correction_type psi-scan
_exptl_absorpt_process_details '(North, Phillips & Mathews, 1968)'
_exptl_crystal_colour dark-red
_exptl_crystal_density_diffrn 1.816
_exptl_crystal_density_method 'not measured'
_exptl_crystal_description prismatic
_exptl_crystal_F_000 3440.00
_exptl_crystal_size_max 0.850
_exptl_crystal_size_mid 0.600
_exptl_crystal_size_min 0.350
_refine_diff_density_max 1.82
_refine_diff_density_min -2.71
_refine_ls_extinction_method none
_refine_ls_goodness_of_fit_ref 1.439
_refine_ls_hydrogen_treatment noref
_refine_ls_matrix_type full
_refine_ls_number_constraints 0
_refine_ls_number_parameters 352
_refine_ls_number_reflns 4341
_refine_ls_number_restraints 0
_refine_ls_R_factor_all 0.0568
_refine_ls_R_factor_gt 0.0463
_refine_ls_shift/su_max 0.0000
_refine_ls_shift/su_mean 0.0000
_refine_ls_structure_factor_coef F
_refine_ls_weighting_details 'w = 1/[\s^2^(Fo) + 0.00063|Fo|^2^]'
_refine_ls_weighting_scheme calc
_refine_ls_wR_factor_gt 0.0556
_refine_ls_wR_factor_ref 0.0580
_reflns_number_gt 3882
_reflns_number_total 6360
_reflns_threshold_expression >2.0sigma(I)
_cod_data_source_file b003303ksup1.cif
_cod_data_source_block (PPh4)[Cp*W(Se)3]
_cod_depositor_comments
;
The following automatic conversions were performed:
'_reflns_observed_expression' tag replaced with
'_reflns_threshold_expression' tag as specified in the replacement
file
'cod-tools/trunk/perl-scripts/inputs/replacement_tags.lst'.

'_atom_site_calc_flags'
tag replaced with '_atom_site_calc_flag' tag as specified in the
replacement file
'cod-tools/trunk/perl-scripts/inputs/replacement_tags.lst'.

'_atom_type_scat_imag'
tag replaced with '_atom_type_scat_dispersion_imag' tag as specified
in the replacement file
'cod-tools/trunk/perl-scripts/inputs/replacement_tags.lst'.

Automatic conversion script
Id: cif_correct_tags 3137 2015-03-23 15:08:43Z antanas 
;
_cod_original_cell_volume 6549(2)
_cod_original_sg_symbol_H-M 'P b c a      '
_cod_original_formula_sum 'C34 H35 P Se3 W '
_cod_database_code 7110986

loop_
_symmetry_equiv_pos_as_xyz
x,y,z
1/2+x,1/2-y,-z
-x,1/2+y,1/2-z
1/2-x,-y,1/2+z
-x,-y,-z
1/2-x,1/2+y,z
x,1/2-y,1/2+z
1/2+x,y,1/2-z

loop_
_atom_site_label
_atom_site_type_symbol
_atom_site_fract_x
_atom_site_fract_y
_atom_site_fract_z
_atom_site_U_iso_or_equiv
_atom_site_adp_type
_atom_site_occupancy
_atom_site_calc_flag
W W 0.12760(2) 0.14148(2) 0.10554(2) 0.0410(1) Uani 1.00 d
Se(1) Se 0.22235(6) 0.07315(6) 0.14495(6) 0.0553(3) Uani 1.00 d
Se(2) Se 0.18381(6) 0.22990(5) 0.04454(6) 0.0576(3) Uani 1.00 d
Se(3) Se 0.08331(6) 0.18702(6) 0.21646(6) 0.0615(3) Uani 1.00 d
P P 0.9079(1) 0.4096(1) 0.1041(1) 0.0399(6) Uani 1.00 d
C(1) C 0.0578(6) 0.1283(6) -0.0095(6) 0.062(4) Uani 1.00 d
C(2) C 0.0087(6) 0.1352(6) 0.0478(7) 0.064(4) Uani 1.00 d
C(3) C 0.0153(10) 0.080(1) 0.0953(7) 0.104(6) Uani 1.00 d
C(4) C 0.070(1) 0.0402(7) 0.063(1) 0.107(7) Uani 1.00 d
C(5) C 0.0951(6) 0.0717(8) 0.0000(9) 0.083(5) Uani 1.00 d
C(6) C 0.064(1) 0.1727(10) -0.0781(9) 0.135(7) Uani 1.00 d
C(7) C -0.0466(8) 0.190(1) 0.054(1) 0.186(10) Uani 1.00 d
C(8) C -0.033(2) 0.065(2) 0.1606(10) 0.31(2) Uani 1.00 d
C(9) C 0.088(2) -0.0274(8) 0.088(2) 0.30(2) Uani 1.00 d
C(10) C 0.156(1) 0.047(1) -0.052(1) 0.21(1) Uani 1.00 d
C(11) C 0.8607(4) 0.4869(5) 0.0935(5) 0.038(2) Uani 1.00 d
C(12) C 0.8517(5) 0.5143(5) 0.0218(5) 0.046(3) Uani 1.00 d
C(13) C 0.8168(6) 0.5738(6) 0.0141(6) 0.061(3) Uani 1.00 d
C(14) C 0.7905(6) 0.6073(5) 0.0763(7) 0.059(3) Uani 1.00 d
C(15) C 0.7996(7) 0.5807(6) 0.1473(7) 0.068(4) Uani 1.00 d
C(16) C 0.8340(6) 0.5196(5) 0.1556(5) 0.056(3) Uani 1.00 d
C(17) C 0.8561(5) 0.3553(5) 0.1651(5) 0.041(3) Uani 1.00 d
C(18) C 0.8653(7) 0.3607(7) 0.2415(6) 0.077(4) Uani 1.00 d
C(19) C 0.8230(8) 0.3222(7) 0.2887(6) 0.083(4) Uani 1.00 d
C(20) C 0.7733(6) 0.2799(6) 0.2617(7) 0.064(4) Uani 1.00 d
C(21) C 0.7639(6) 0.2744(6) 0.1871(7) 0.072(4) Uani 1.00 d
C(22) C 0.8054(7) 0.3116(6) 0.1389(6) 0.068(4) Uani 1.00 d
C(23) C 0.9226(5) 0.3742(4) 0.0132(5) 0.037(2) Uani 1.00 d
C(24) C 0.9945(5) 0.3678(5) -0.0154(6) 0.049(3) Uani 1.00 d
C(25) C 1.0053(6) 0.3443(5) -0.0857(6) 0.055(3) Uani 1.00 d
C(26) C 0.9473(6) 0.3251(6) -0.1298(6) 0.060(3) Uani 1.00 d
C(27) C 0.8767(6) 0.3310(6) -0.1033(5) 0.055(3) Uani 1.00 d
C(28) C 0.8649(5) 0.3564(5) -0.0327(6) 0.053(3) Uani 1.00 d
C(29) C 0.9954(5) 0.4217(5) 0.1477(5) 0.041(3) Uani 1.00 d
C(30) C 1.0256(5) 0.4850(5) 0.1524(5) 0.045(3) Uani 1.00 d
C(31) C 1.0949(6) 0.4913(6) 0.1801(6) 0.055(3) Uani 1.00 d
C(32) C 1.1340(5) 0.4357(7) 0.2025(7) 0.067(4) Uani 1.00 d
C(33) C 1.1039(6) 0.3752(7) 0.1986(7) 0.074(4) Uani 1.00 d
C(34) C 1.0340(6) 0.3670(6) 0.1711(7) 0.062(4) Uani 1.00 d
H(1) H 0.1138 0.1885 -0.0827 0.1624 Uiso 1.00 calc
H(2) H 0.0508 0.1477 -0.1228 0.1624 Uiso 1.00 calc
H(3) H 0.0311 0.2101 -0.0726 0.1624 Uiso 1.00 calc
H(4) H -0.0217 0.2321 0.0553 0.2232 Uiso 1.00 calc
H(5) H -0.0791 0.1881 0.0108 0.2232 Uiso 1.00 calc
H(6) H -0.0748 0.1839 0.0997 0.2232 Uiso 1.00 calc
H(7) H -0.0309 0.1009 0.1964 0.3758 Uiso 1.00 calc
H(8) H -0.0827 0.0589 0.1432 0.3758 Uiso 1.00 calc
H(9) H -0.0163 0.0242 0.1847 0.3758 Uiso 1.00 calc
H(10) H 0.0624 -0.0370 0.1344 0.3645 Uiso 1.00 calc
H(11) H 0.0729 -0.0589 0.0494 0.3645 Uiso 1.00 calc
H(12) H 0.1402 -0.0308 0.0958 0.3645 Uiso 1.00 calc
H(13) H 0.1415 0.0054 -0.0747 0.2545 Uiso 1.00 calc
H(14) H 0.1639 0.0798 -0.0918 0.2545 Uiso 1.00 calc
H(15) H 0.2005 0.0414 -0.0238 0.2545 Uiso 1.00 calc
H(16) H 0.8701 0.4912 -0.0222 0.0552 Uiso 1.00 calc
H(17) H 0.8105 0.5928 -0.0357 0.0734 Uiso 1.00 calc
H(18) H 0.7656 0.6495 0.0701 0.0710 Uiso 1.00 calc
H(19) H 0.7820 0.6044 0.1913 0.0819 Uiso 1.00 calc
H(20) H 0.8392 0.5001 0.2052 0.0675 Uiso 1.00 calc
H(21) H 0.9010 0.3912 0.2621 0.0923 Uiso 1.00 calc
H(22) H 0.8296 0.3259 0.3427 0.0996 Uiso 1.00 calc
H(23) H 0.7441 0.2533 0.2959 0.0772 Uiso 1.00 calc
H(24) H 0.7276 0.2440 0.1672 0.0860 Uiso 1.00 calc
H(25) H 0.7985 0.3067 0.0850 0.0817 Uiso 1.00 calc
H(26) H 1.0360 0.3804 0.0155 0.0589 Uiso 1.00 calc
H(27) H 1.0547 0.3409 -0.1054 0.0659 Uiso 1.00 calc
H(28) H 0.9560 0.3073 -0.1797 0.0725 Uiso 1.00 calc
H(29) H 0.8357 0.3173 -0.1344 0.0656 Uiso 1.00 calc
H(30) H 0.8152 0.3620 -0.0147 0.0642 Uiso 1.00 calc
H(31) H 0.9981 0.5236 0.1363 0.0538 Uiso 1.00 calc
H(32) H 1.1170 0.5349 0.1842 0.0664 Uiso 1.00 calc
H(33) H 1.1836 0.4407 0.2211 0.0808 Uiso 1.00 calc
H(34) H 1.1316 0.3369 0.2152 0.0889 Uiso 1.00 calc
H(35) H 1.0123 0.3232 0.1683 0.0749 Uiso 1.00 calc

loop_
_atom_site_aniso_label
_atom_site_aniso_U_11
_atom_site_aniso_U_22
_atom_site_aniso_U_33
_atom_site_aniso_U_12
_atom_site_aniso_U_13
_atom_site_aniso_U_23
W 0.0471(2) 0.0319(2) 0.0442(2) -0.0053(2) -0.0054(2) 0.0016(2)
Se(1) 0.0535(6) 0.0518(7) 0.0607(6) 0.0034(5) -0.0081(5) 0.0094(6)
Se(2) 0.0755(7) 0.0395(6) 0.0576(6) -0.0141(6) 0.0020(6) 0.0067(5)
Se(3) 0.0653(7) 0.0615(8) 0.0578(6) -0.0076(6) 0.0106(6) -0.0092(6)
P 0.045(1) 0.030(1) 0.045(1) -0.005(1) 0.001(1) 0.007(1)
C(1) 0.066(7) 0.056(8) 0.063(7) -0.013(6) -0.029(6) 0.007(6)
C(2) 0.041(6) 0.066(8) 0.086(8) -0.002(6) -0.009(6) -0.019(8)
C(3) 0.12(1) 0.14(2) 0.057(8) -0.10(1) -0.016(8) 0.010(10)
C(4) 0.15(2) 0.039(8) 0.14(2) -0.040(9) -0.10(1) 0.024(9)
C(5) 0.058(7) 0.08(1) 0.11(1) 0.014(8) -0.033(8) -0.053(9)
C(6) 0.17(2) 0.14(2) 0.10(1) -0.07(1) -0.05(1) 0.06(1)
C(7) 0.076(10) 0.19(2) 0.29(3) 0.06(1) -0.07(1) -0.15(2)
C(8) 0.33(3) 0.54(6) 0.07(1) -0.37(4) 0.03(2) 0.00(2)
C(9) 0.38(4) 0.05(1) 0.49(5) -0.06(2) -0.37(4) 0.07(2)
C(10) 0.12(1) 0.29(3) 0.23(2) 0.08(2) -0.06(1) -0.22(2)
C(11) 0.037(5) 0.027(5) 0.048(5) 0.002(4) 0.001(4) 0.008(4)
C(12) 0.054(6) 0.037(6) 0.048(5) 0.000(5) 0.002(5) 0.012(5)
C(13) 0.068(7) 0.064(8) 0.052(6) -0.005(6) -0.001(6) 0.019(6)
C(14) 0.076(7) 0.023(6) 0.079(7) 0.008(5) 0.004(7) 0.012(6)
C(15) 0.094(8) 0.040(7) 0.071(7) 0.019(6) 0.007(7) -0.016(6)
C(16) 0.078(7) 0.049(7) 0.042(5) 0.007(6) 0.004(5) 0.007(5)
C(17) 0.046(5) 0.031(5) 0.045(5) -0.005(5) 0.008(4) 0.006(4)
C(18) 0.093(9) 0.085(10) 0.052(6) -0.036(8) -0.013(6) 0.009(7)
C(19) 0.11(1) 0.09(1) 0.049(6) -0.043(9) -0.002(7) 0.023(7)
C(20) 0.058(7) 0.061(8) 0.074(8) -0.009(6) 0.017(6) 0.035(7)
C(21) 0.074(8) 0.063(8) 0.078(8) -0.035(7) 0.005(7) 0.011(7)
C(22) 0.088(8) 0.063(8) 0.054(6) -0.035(7) -0.015(6) 0.014(6)
C(23) 0.046(5) 0.021(5) 0.046(5) 0.008(4) -0.005(4) -0.001(4)
C(24) 0.051(6) 0.030(6) 0.066(7) 0.002(5) 0.007(5) -0.001(5)
C(25) 0.060(6) 0.036(6) 0.069(7) 0.000(5) 0.016(6) 0.003(5)
C(26) 0.076(8) 0.051(7) 0.054(6) 0.001(6) 0.023(6) -0.004(6)
C(27) 0.064(6) 0.052(6) 0.048(6) 0.007(6) -0.012(5) -0.002(5)
C(28) 0.055(6) 0.047(6) 0.059(6) 0.013(6) 0.010(5) -0.003(6)
C(29) 0.044(5) 0.040(6) 0.041(5) -0.003(5) -0.006(4) 0.006(5)
C(30) 0.050(5) 0.039(6) 0.046(5) -0.006(5) -0.004(5) 0.007(5)
C(31) 0.058(6) 0.047(7) 0.062(6) -0.021(6) 0.005(6) -0.013(6)
C(32) 0.041(6) 0.09(1) 0.069(7) -0.010(7) -0.014(5) -0.004(7)
C(33) 0.054(7) 0.079(10) 0.089(9) 0.014(7) -0.019(7) 0.008(8)
C(34) 0.058(6) 0.048(7) 0.081(8) -0.013(6) -0.020(6) 0.013(6)

loop_
_atom_type_symbol
_atom_type_description
_atom_type_scat_dispersion_real
_atom_type_scat_dispersion_imag
_atom_type_scat_source
C C 0.003 0.002
;International Tables for Crystallography
(1992, Vol. C, Tables 4.2.6.8 and 6.1.1.1)
;
H H 0.000 0.000
;International Tables for Crystallography
(1992, Vol. C, Table 6.1.1.2)
;
Se Se -0.093 2.226
;International Tables for Crystallography
(1992, Vol. C, Tables 4.2.6.8 and 6.1.1.1)
;
W W -0.849 6.872
;International Tables for Crystallography
(1992, Vol. C, Tables 4.2.6.8 and 6.1.1.1)
;
P P 0.102 0.094
;International Tables for Crystallography
(1992, Vol. C, Tables 4.2.6.8 and 6.1.1.1)
;

loop_
_geom_angle_atom_site_label_1
_geom_angle_atom_site_label_2
_geom_angle_atom_site_label_3
_geom_angle
_geom_angle_site_symmetry_1
_geom_angle_site_symmetry_2
_geom_angle_site_symmetry_3
_geom_angle_publ_flag
Se(1) W Se(2) 105.42(4) 1_555 1_555 1_555 yes
Se(1) W Se(3) 103.87(4) 1_555 1_555 1_555 yes
Se(1) W C(1) 125.6(3) 1_555 1_555 1_555 yes
Se(1) W C(2) 140.4(3) 1_555 1_555 1_555 yes
Se(1) W C(3) 110.6(6) 1_555 1_555 1_555 yes
Se(1) W C(4) 85.4(4) 1_555 1_555 1_555 yes
Se(1) W C(5) 94.1(3) 1_555 1_555 1_555 yes
Se(2) W Se(3) 104.25(4) 1_555 1_555 1_555 yes
Se(2) W C(1) 85.6(3) 1_555 1_555 1_555 yes
Se(2) W C(2) 103.9(3) 1_555 1_555 1_555 yes
Se(2) W C(3) 137.5(4) 1_555 1_555 1_555 yes
Se(2) W C(4) 134.0(5) 1_555 1_555 1_555 yes
Se(2) W C(5) 101.2(4) 1_555 1_555 1_555 yes
Se(3) W C(1) 125.1(3) 1_555 1_555 1_555 yes
Se(3) W C(2) 93.9(3) 1_555 1_555 1_555 yes
Se(3) W C(3) 88.3(4) 1_555 1_555 1_555 yes
Se(3) W C(4) 116.5(6) 1_555 1_555 1_555 yes
Se(3) W C(5) 143.4(3) 1_555 1_555 1_555 yes
C(1) W C(2) 32.8(4) 1_555 1_555 1_555 yes
C(1) W C(3) 55.3(4) 1_555 1_555 1_555 yes
C(1) W C(4) 54.1(4) 1_555 1_555 1_555 yes
C(1) W C(5) 32.2(4) 1_555 1_555 1_555 yes
C(2) W C(3) 33.9(5) 1_555 1_555 1_555 yes
C(2) W C(4) 55.1(5) 1_555 1_555 1_555 yes
C(2) W C(5) 54.3(4) 1_555 1_555 1_555 yes
C(3) W C(4) 33.7(5) 1_555 1_555 1_555 yes
C(3) W C(5) 55.3(5) 1_555 1_555 1_555 yes
C(4) W C(5) 32.8(5) 1_555 1_555 1_555 yes
C(11) P C(17) 109.7(4) 1_555 1_555 1_555 yes
C(11) P C(23) 109.0(4) 1_555 1_555 1_555 yes
C(11) P C(29) 110.8(4) 1_555 1_555 1_555 yes
C(17) P C(23) 112.3(4) 1_555 1_555 1_555 yes
C(17) P C(29) 106.9(4) 1_555 1_555 1_555 yes
C(23) P C(29) 108.1(4) 1_555 1_555 1_555 yes
W C(1) C(2) 72.9(6) 1_555 1_555 1_555 yes
W C(1) C(5) 73.6(6) 1_555 1_555 1_555 yes
W C(1) C(6) 125.0(8) 1_555 1_555 1_555 yes
C(2) C(1) C(5) 109(1) 1_555 1_555 1_555 yes
C(2) C(1) C(6) 126(1) 1_555 1_555 1_555 yes
C(5) C(1) C(6) 124(1) 1_555 1_555 1_555 yes
W C(2) C(1) 74.3(6) 1_555 1_555 1_555 yes
W C(2) C(3) 73.0(7) 1_555 1_555 1_555 yes
W C(2) C(7) 122.7(9) 1_555 1_555 1_555 yes
C(1) C(2) C(3) 108(1) 1_555 1_555 1_555 yes
C(1) C(2) C(7) 125(1) 1_555 1_555 1_555 yes
C(3) C(2) C(7) 126(1) 1_555 1_555 1_555 yes
W C(3) C(2) 73.0(7) 1_555 1_555 1_555 yes
W C(3) C(4) 73.7(8) 1_555 1_555 1_555 yes
W C(3) C(8) 123.5(10) 1_555 1_555 1_555 yes
C(2) C(3) C(4) 105(1) 1_555 1_555 1_555 yes
C(2) C(3) C(8) 125(2) 1_555 1_555 1_555 yes
C(4) C(3) C(8) 128(2) 1_555 1_555 1_555 yes
W C(4) C(3) 72.6(8) 1_555 1_555 1_555 yes
W C(4) C(5) 73.4(7) 1_555 1_555 1_555 yes
W C(4) C(9) 126.1(10) 1_555 1_555 1_555 yes
C(3) C(4) C(5) 108(1) 1_555 1_555 1_555 yes
C(3) C(4) C(9) 124(2) 1_555 1_555 1_555 yes
C(5) C(4) C(9) 126(2) 1_555 1_555 1_555 yes
W C(5) C(1) 74.2(7) 1_555 1_555 1_555 yes
W C(5) C(4) 73.8(8) 1_555 1_555 1_555 yes
W C(5) C(10) 118.7(9) 1_555 1_555 1_555 yes
C(1) C(5) C(4) 109(1) 1_555 1_555 1_555 yes
C(1) C(5) C(10) 124(1) 1_555 1_555 1_555 yes
C(4) C(5) C(10) 126(1) 1_555 1_555 1_555 yes
C(1) C(6) H(1) 109(1) 1_555 1_555 1_555 no
C(1) C(6) H(2) 109(1) 1_555 1_555 1_555 no
C(1) C(6) H(3) 109(1) 1_555 1_555 1_555 no
H(1) C(6) H(2) 109(1) 1_555 1_555 1_555 no
H(1) C(6) H(3) 109(1) 1_555 1_555 1_555 no
H(2) C(6) H(3) 109(1) 1_555 1_555 1_555 no
C(2) C(7) H(4) 109(1) 1_555 1_555 1_555 no
C(2) C(7) H(5) 109(1) 1_555 1_555 1_555 no
C(2) C(7) H(6) 109(2) 1_555 1_555 1_555 no
H(4) C(7) H(5) 109(2) 1_555 1_555 1_555 no
H(4) C(7) H(6) 109(1) 1_555 1_555 1_555 no
H(5) C(7) H(6) 109(1) 1_555 1_555 1_555 no
C(3) C(8) H(7) 109(1) 1_555 1_555 1_555 no
C(3) C(8) H(8) 109(1) 1_555 1_555 1_555 no
C(3) C(8) H(9) 109(3) 1_555 1_555 1_555 no
H(7) C(8) H(8) 109(3) 1_555 1_555 1_555 no
H(7) C(8) H(9) 109(1) 1_555 1_555 1_555 no
H(8) C(8) H(9) 109(2) 1_555 1_555 1_555 no
C(4) C(9) H(10) 109(2) 1_555 1_555 1_555 no
C(4) C(9) H(11) 109(1) 1_555 1_555 1_555 no
C(4) C(9) H(12) 109(1) 1_555 1_555 1_555 no
H(10) C(9) H(11) 109(2) 1_555 1_555 1_555 no
H(10) C(9) H(12) 109(1) 1_555 1_555 1_555 no
H(11) C(9) H(12) 109(3) 1_555 1_555 1_555 no
C(5) C(10) H(13) 109(2) 1_555 1_555 1_555 no
C(5) C(10) H(14) 109(1) 1_555 1_555 1_555 no
C(5) C(10) H(15) 109(1) 1_555 1_555 1_555 no
H(13) C(10) H(14) 109(1) 1_555 1_555 1_555 no
H(13) C(10) H(15) 109(2) 1_555 1_555 1_555 no
H(14) C(10) H(15) 109(2) 1_555 1_555 1_555 no
P C(11) C(12) 119.7(7) 1_555 1_555 1_555 yes
P C(11) C(16) 120.3(7) 1_555 1_555 1_555 yes
C(12) C(11) C(16) 119.9(9) 1_555 1_555 1_555 yes
C(11) C(12) C(13) 119.5(9) 1_555 1_555 1_555 yes
C(11) C(12) H(16) 120.2(9) 1_555 1_555 1_555 no
C(13) C(12) H(16) 120.2(9) 1_555 1_555 1_555 no
C(12) C(13) C(14) 120.8(9) 1_555 1_555 1_555 yes
C(12) C(13) H(17) 119(1) 1_555 1_555 1_555 no
C(14) C(13) H(17) 119(1) 1_555 1_555 1_555 no
C(13) C(14) C(15) 119.8(9) 1_555 1_555 1_555 yes
C(13) C(14) H(18) 120(1) 1_555 1_555 1_555 no
C(15) C(14) H(18) 120(1) 1_555 1_555 1_555 no
C(14) C(15) C(16) 119.7(10) 1_555 1_555 1_555 yes
C(14) C(15) H(19) 120(1) 1_555 1_555 1_555 no
C(16) C(15) H(19) 120(1) 1_555 1_555 1_555 no
C(11) C(16) C(15) 120.1(9) 1_555 1_555 1_555 yes
C(11) C(16) H(20) 119(1) 1_555 1_555 1_555 no
C(15) C(16) H(20) 119(1) 1_555 1_555 1_555 no
P C(17) C(18) 118.8(8) 1_555 1_555 1_555 yes
P C(17) C(22) 122.9(7) 1_555 1_555 1_555 yes
C(18) C(17) C(22) 118.2(9) 1_555 1_555 1_555 yes
C(17) C(18) C(19) 119(1) 1_555 1_555 1_555 yes
C(17) C(18) H(21) 120(1) 1_555 1_555 1_555 no
C(19) C(18) H(21) 120(1) 1_555 1_555 1_555 no
C(18) C(19) C(20) 121(1) 1_555 1_555 1_555 yes
C(18) C(19) H(22) 119(1) 1_555 1_555 1_555 no
C(20) C(19) H(22) 119(1) 1_555 1_555 1_555 no
C(19) C(20) C(21) 119(1) 1_555 1_555 1_555 yes
C(19) C(20) H(23) 120(1) 1_555 1_555 1_555 no
C(21) C(20) H(23) 120(1) 1_555 1_555 1_555 no
C(20) C(21) C(22) 120(1) 1_555 1_555 1_555 yes
C(20) C(21) H(24) 119(1) 1_555 1_555 1_555 no
C(22) C(21) H(24) 119(1) 1_555 1_555 1_555 no
C(17) C(22) C(21) 121(1) 1_555 1_555 1_555 yes
C(17) C(22) H(25) 119(1) 1_555 1_555 1_555 no
C(21) C(22) H(25) 119(1) 1_555 1_555 1_555 no
P C(23) C(24) 120.0(7) 1_555 1_555 1_555 yes
P C(23) C(28) 121.5(7) 1_555 1_555 1_555 yes
C(24) C(23) C(28) 118.3(9) 1_555 1_555 1_555 yes
C(23) C(24) C(25) 119.9(10) 1_555 1_555 1_555 yes
C(23) C(24) H(26) 120.0(10) 1_555 1_555 1_555 no
C(25) C(24) H(26) 120.0(10) 1_555 1_555 1_555 no
C(24) C(25) C(26) 120.8(10) 1_555 1_555 1_555 yes
C(24) C(25) H(27) 119(1) 1_555 1_555 1_555 no
C(26) C(25) H(27) 119(1) 1_555 1_555 1_555 no
C(25) C(26) C(27) 120.3(9) 1_555 1_555 1_555 yes
C(25) C(26) H(28) 119(1) 1_555 1_555 1_555 no
C(27) C(26) H(28) 119(1) 1_555 1_555 1_555 no
C(26) C(27) C(28) 119.4(10) 1_555 1_555 1_555 yes
C(26) C(27) H(29) 120(1) 1_555 1_555 1_555 no
C(28) C(27) H(29) 120(1) 1_555 1_555 1_555 no
C(23) C(28) C(27) 121.1(9) 1_555 1_555 1_555 yes
C(23) C(28) H(30) 119.4(10) 1_555 1_555 1_555 no
C(27) C(28) H(30) 119(1) 1_555 1_555 1_555 no
P C(29) C(30) 120.2(7) 1_555 1_555 1_555 yes
P C(29) C(34) 118.6(7) 1_555 1_555 1_555 yes
C(30) C(29) C(34) 121.0(8) 1_555 1_555 1_555 yes
C(29) C(30) C(31) 118.3(9) 1_555 1_555 1_555 yes
C(29) C(30) H(31) 120.8(9) 1_555 1_555 1_555 no
C(31) C(30) H(31) 120(1) 1_555 1_555 1_555 no
C(30) C(31) C(32) 120.4(10) 1_555 1_555 1_555 yes
C(30) C(31) H(32) 119(1) 1_555 1_555 1_555 no
C(32) C(31) H(32) 119(1) 1_555 1_555 1_555 no
C(31) C(32) C(33) 120.6(9) 1_555 1_555 1_555 yes
C(31) C(32) H(33) 119(1) 1_555 1_555 1_555 no
C(33) C(32) H(33) 119(1) 1_555 1_555 1_555 no
C(32) C(33) C(34) 120(1) 1_555 1_555 1_555 yes
C(32) C(33) H(34) 119(1) 1_555 1_555 1_555 no
C(34) C(33) H(34) 119(1) 1_555 1_555 1_555 no
C(29) C(34) C(33) 119(1) 1_555 1_555 1_555 yes
C(29) C(34) H(35) 120.5(10) 1_555 1_555 1_555 no
C(33) C(34) H(35) 120(1) 1_555 1_555 1_555 no

loop_
_geom_bond_atom_site_label_1
_geom_bond_atom_site_label_2
_geom_bond_distance
_geom_bond_site_symmetry_1
_geom_bond_site_symmetry_2
_geom_bond_publ_flag
W Se(1) 2.322(1) 1_555 1_555 yes
W Se(2) 2.326(1) 1_555 1_555 yes
W Se(3) 2.319(1) 1_555 1_555 yes
W C(1) 2.424(10) 1_555 1_555 yes
W C(2) 2.41(1) 1_555 1_555 yes
W C(3) 2.41(1) 1_555 1_555 yes
W C(4) 2.42(1) 1_555 1_555 yes
W C(5) 2.42(1) 1_555 1_555 yes
P C(11) 1.792(9) 1_555 1_555 yes
P C(17) 1.807(9) 1_555 1_555 yes
P C(23) 1.785(9) 1_555 1_555 yes
P C(29) 1.795(9) 1_555 1_555 yes
C(1) C(2) 1.36(2) 1_555 1_555 yes
C(1) C(5) 1.34(2) 1_555 1_555 yes
C(1) C(6) 1.51(2) 1_555 1_555 yes
C(2) C(3) 1.40(2) 1_555 1_555 yes
C(2) C(7) 1.50(2) 1_555 1_555 yes
C(3) C(4) 1.40(2) 1_555 1_555 yes
C(3) C(8) 1.49(2) 1_555 1_555 yes
C(4) C(5) 1.37(2) 1_555 1_555 yes
C(4) C(9) 1.47(2) 1_555 1_555 yes
C(5) C(10) 1.53(2) 1_555 1_555 yes
C(11) C(12) 1.40(1) 1_555 1_555 yes
C(11) C(16) 1.37(1) 1_555 1_555 yes
C(12) C(13) 1.37(1) 1_555 1_555 yes
C(13) C(14) 1.38(1) 1_555 1_555 yes
C(14) C(15) 1.38(2) 1_555 1_555 yes
C(15) C(16) 1.39(1) 1_555 1_555 yes
C(17) C(18) 1.37(1) 1_555 1_555 yes
C(17) C(22) 1.36(1) 1_555 1_555 yes
C(18) C(19) 1.38(2) 1_555 1_555 yes
C(19) C(20) 1.34(2) 1_555 1_555 yes
C(20) C(21) 1.34(2) 1_555 1_555 yes
C(21) C(22) 1.37(1) 1_555 1_555 yes
C(23) C(24) 1.42(1) 1_555 1_555 yes
C(23) C(28) 1.38(1) 1_555 1_555 yes
C(24) C(25) 1.35(1) 1_555 1_555 yes
C(25) C(26) 1.37(2) 1_555 1_555 yes
C(26) C(27) 1.38(1) 1_555 1_555 yes
C(27) C(28) 1.37(1) 1_555 1_555 yes
C(29) C(30) 1.39(1) 1_555 1_555 yes
C(29) C(34) 1.37(1) 1_555 1_555 yes
C(30) C(31) 1.37(1) 1_555 1_555 yes
C(31) C(32) 1.39(2) 1_555 1_555 yes
C(32) C(33) 1.34(2) 1_555 1_555 yes
C(33) C(34) 1.38(1) 1_555 1_555 yes

loop_
_geom_contact_atom_site_label_1
_geom_contact_atom_site_label_2
_geom_contact_distance
_geom_contact_site_symmetry_1
_geom_contact_site_symmetry_2
Se(1) C(27) 3.50(1) 1_555 2_455
Se(1) C(28) 3.58(1) 1_555 2_455
C(8) C(31) 3.39(2) 1_555 3_645

loop_
_geom_torsion_atom_site_label_1
_geom_torsion_atom_site_label_2
_geom_torsion_atom_site_label_3
_geom_torsion_atom_site_label_4
_geom_torsion
_geom_torsion_site_symmetry_1
_geom_torsion_site_symmetry_2
_geom_torsion_site_symmetry_3
_geom_torsion_site_symmetry_4
_geom_torsion_publ_flag
W C(1) C(2) C(3) -65.7(8) 1_555 1_555 1_555 1_555 yes
W C(1) C(2) C(7) 119(1) 1_555 1_555 1_555 1_555 yes
W C(1) C(5) C(4) 66.1(9) 1_555 1_555 1_555 1_555 yes
W C(1) C(5) C(10) -114(1) 1_555 1_555 1_555 1_555 yes
W C(2) C(1) C(5) 65.3(8) 1_555 1_555 1_555 1_555 yes
W C(2) C(1) C(6) -121(1) 1_555 1_555 1_555 1_555 yes
W C(2) C(3) C(4) -67.1(9) 1_555 1_555 1_555 1_555 yes
W C(2) C(3) C(8) 119(1) 1_555 1_555 1_555 1_555 yes
W C(3) C(2) C(1) 66.6(8) 1_555 1_555 1_555 1_555 yes
W C(3) C(2) C(7) -118(1) 1_555 1_555 1_555 1_555 yes
W C(3) C(4) C(5) -65.3(9) 1_555 1_555 1_555 1_555 yes
W C(3) C(4) C(9) 122(1) 1_555 1_555 1_555 1_555 yes
W C(4) C(3) C(2) 66.6(8) 1_555 1_555 1_555 1_555 yes
W C(4) C(3) C(8) -120(1) 1_555 1_555 1_555 1_555 yes
W C(4) C(5) C(1) -66.4(8) 1_555 1_555 1_555 1_555 yes
W C(4) C(5) C(10) 113(1) 1_555 1_555 1_555 1_555 yes
W C(5) C(1) C(2) -64.8(8) 1_555 1_555 1_555 1_555 yes
W C(5) C(1) C(6) 121(1) 1_555 1_555 1_555 1_555 yes
W C(5) C(4) C(3) 64.7(9) 1_555 1_555 1_555 1_555 yes
W C(5) C(4) C(9) -123(1) 1_555 1_555 1_555 1_555 yes
Se(1) W C(1) C(2) 129.8(7) 1_555 1_555 1_555 1_555 yes
Se(1) W C(1) C(5) 13(1) 1_555 1_555 1_555 1_555 yes
Se(1) W C(1) C(6) -107(1) 1_555 1_555 1_555 1_555 yes
Se(1) W C(2) C(1) -79.0(9) 1_555 1_555 1_555 1_555 yes
Se(1) W C(2) C(3) 36(1) 1_555 1_555 1_555 1_555 yes
Se(1) W C(2) C(7) 159(1) 1_555 1_555 1_555 1_555 yes
Se(1) W C(3) C(2) -156.4(8) 1_555 1_555 1_555 1_555 yes
Se(1) W C(3) C(4) -43(1) 1_555 1_555 1_555 1_555 yes
Se(1) W C(3) C(8) 81(2) 1_555 1_555 1_555 1_555 yes
Se(1) W C(4) C(3) 139(1) 1_555 1_555 1_555 1_555 yes
Se(1) W C(4) C(5) -104(1) 1_555 1_555 1_555 1_555 yes
Se(1) W C(4) C(9) 18(2) 1_555 1_555 1_555 1_555 yes
Se(1) W C(5) C(1) -169.2(8) 1_555 1_555 1_555 1_555 yes
Se(1) W C(5) C(4) 74(1) 1_555 1_555 1_555 1_555 yes
Se(1) W C(5) C(10) -48(1) 1_555 1_555 1_555 1_555 yes
Se(2) W C(1) C(2) -124.4(7) 1_555 1_555 1_555 1_555 yes
Se(2) W C(1) C(5) 119.1(9) 1_555 1_555 1_555 1_555 yes
Se(2) W C(1) C(6) -1(1) 1_555 1_555 1_555 1_555 yes
Se(2) W C(2) C(1) 58.0(7) 1_555 1_555 1_555 1_555 yes
Se(2) W C(2) C(3) 173.1(9) 1_555 1_555 1_555 1_555 yes
Se(2) W C(2) C(7) -63(1) 1_555 1_555 1_555 1_555 yes
Se(2) W C(3) C(2) -9(1) 1_555 1_555 1_555 1_555 yes
Se(2) W C(3) C(4) 102(1) 1_555 1_555 1_555 1_555 yes
Se(2) W C(3) C(8) -131(2) 1_555 1_555 1_555 1_555 yes
Se(2) W C(4) C(3) -113(1) 1_555 1_555 1_555 1_555 yes
Se(2) W C(4) C(5) 2(1) 1_555 1_555 1_555 1_555 yes
Se(2) W C(4) C(9) 125(2) 1_555 1_555 1_555 1_555 yes
Se(2) W C(5) C(1) -62.6(9) 1_555 1_555 1_555 1_555 yes
Se(2) W C(5) C(4) -178(1) 1_555 1_555 1_555 1_555 yes
Se(2) W C(5) C(10) 58(1) 1_555 1_555 1_555 1_555 yes
Se(3) W C(1) C(2) -20.0(9) 1_555 1_555 1_555 1_555 yes
Se(3) W C(1) C(5) -136.5(8) 1_555 1_555 1_555 1_555 yes
Se(3) W C(1) C(6) 102(1) 1_555 1_555 1_555 1_555 yes
Se(3) W C(2) C(1) 163.7(7) 1_555 1_555 1_555 1_555 yes
Se(3) W C(2) C(3) -81.2(10) 1_555 1_555 1_555 1_555 yes
Se(3) W C(2) C(7) 41(1) 1_555 1_555 1_555 1_555 yes
Se(3) W C(3) C(2) 99.5(9) 1_555 1_555 1_555 1_555 yes
Se(3) W C(3) C(4) -148(1) 1_555 1_555 1_555 1_555 yes
Se(3) W C(3) C(8) -22(2) 1_555 1_555 1_555 1_555 yes
Se(3) W C(4) C(3) 36(1) 1_555 1_555 1_555 1_555 yes
Se(3) W C(4) C(5) 151.9(9) 1_555 1_555 1_555 1_555 yes
Se(3) W C(4) C(9) -84(2) 1_555 1_555 1_555 1_555 yes
Se(3) W C(5) C(1) 70(1) 1_555 1_555 1_555 1_555 yes
Se(3) W C(5) C(4) -45(1) 1_555 1_555 1_555 1_555 yes
Se(3) W C(5) C(10) -168(1) 1_555 1_555 1_555 1_555 yes
P C(11) C(12) C(13) -178.9(8) 1_555 1_555 1_555 1_555 yes
P C(11) C(16) C(15) 177.9(9) 1_555 1_555 1_555 1_555 yes
P C(17) C(18) C(19) 176(1) 1_555 1_555 1_555 1_555 yes
P C(17) C(22) C(21) -175.7(10) 1_555 1_555 1_555 1_555 yes
P C(23) C(24) C(25) -176.5(8) 1_555 1_555 1_555 1_555 yes
P C(23) C(28) C(27) 178.2(8) 1_555 1_555 1_555 1_555 yes
P C(29) C(30) C(31) -174.5(7) 1_555 1_555 1_555 1_555 yes
P C(29) C(34) C(33) 174.4(9) 1_555 1_555 1_555 1_555 yes
C(1) W C(2) C(3) 115(1) 1_555 1_555 1_555 1_555 yes
C(1) W C(2) C(7) -121(1) 1_555 1_555 1_555 1_555 yes
C(1) W C(3) C(2) -36.6(7) 1_555 1_555 1_555 1_555 yes
C(1) W C(3) C(4) 75.7(9) 1_555 1_555 1_555 1_555 yes
C(1) W C(3) C(8) -158(2) 1_555 1_555 1_555 1_555 yes
C(1) W C(4) C(3) -79.5(9) 1_555 1_555 1_555 1_555 yes
C(1) W C(4) C(5) 36.3(7) 1_555 1_555 1_555 1_555 yes
C(1) W C(4) C(9) 160(3) 1_555 1_555 1_555 1_555 yes
C(1) W C(5) C(4) -115(1) 1_555 1_555 1_555 1_555 yes
C(1) W C(5) C(10) 121(2) 1_555 1_555 1_555 1_555 yes
C(1) C(2) W C(3) -115(1) 1_555 1_555 1_555 1_555 yes
C(1) C(2) W C(4) -76.3(9) 1_555 1_555 1_555 1_555 yes
C(1) C(2) W C(5) -35.9(8) 1_555 1_555 1_555 1_555 yes
C(1) C(2) C(3) C(4) 0(1) 1_555 1_555 1_555 1_555 yes
C(1) C(2) C(3) C(8) -174(1) 1_555 1_555 1_555 1_555 yes
C(1) C(5) W C(2) 36.6(7) 1_555 1_555 1_555 1_555 yes
C(1) C(5) W C(3) 78.4(9) 1_555 1_555 1_555 1_555 yes
C(1) C(5) W C(4) 115(1) 1_555 1_555 1_555 1_555 yes
C(1) C(5) C(4) C(3) -1(1) 1_555 1_555 1_555 1_555 yes
C(1) C(5) C(4) C(9) 170(1) 1_555 1_555 1_555 1_555 yes
C(2) W C(1) C(5) -116(1) 1_555 1_555 1_555 1_555 yes
C(2) W C(1) C(6) 122(1) 1_555 1_555 1_555 1_555 yes
C(2) W C(3) C(4) 112(1) 1_555 1_555 1_555 1_555 yes
C(2) W C(3) C(8) -121(2) 1_555 1_555 1_555 1_555 yes
C(2) W C(4) C(3) -39.0(8) 1_555 1_555 1_555 1_555 yes
C(2) W C(4) C(5) 76.8(9) 1_555 1_555 1_555 1_555 yes
C(2) W C(4) C(9) -159(3) 1_555 1_555 1_555 1_555 yes
C(2) W C(5) C(4) -79(1) 1_555 1_555 1_555 1_555 yes
C(2) W C(5) C(10) 157(1) 1_555 1_555 1_555 1_555 yes
C(2) C(1) W C(3) 38.0(9) 1_555 1_555 1_555 1_555 yes
C(2) C(1) W C(4) 79.5(10) 1_555 1_555 1_555 1_555 yes
C(2) C(1) W C(5) 116(1) 1_555 1_555 1_555 1_555 yes
C(2) C(1) C(5) C(4) 1(1) 1_555 1_555 1_555 1_555 yes
C(2) C(1) C(5) C(10) -179(1) 1_555 1_555 1_555 1_555 yes
C(2) C(3) W C(4) -112(1) 1_555 1_555 1_555 1_555 yes
C(2) C(3) W C(5) -76.0(8) 1_555 1_555 1_555 1_555 yes
C(2) C(3) C(4) C(5) 1(1) 1_555 1_555 1_555 1_555 yes
C(2) C(3) C(4) C(9) -171(1) 1_555 1_555 1_555 1_555 yes
C(3) W C(1) C(5) -78(1) 1_555 1_555 1_555 1_555 yes
C(3) W C(1) C(6) 160(1) 1_555 1_555 1_555 1_555 yes
C(3) W C(2) C(7) 123(1) 1_555 1_555 1_555 1_555 yes
C(3) W C(4) C(5) 115(1) 1_555 1_555 1_555 1_555 yes
C(3) W C(4) C(9) -120(3) 1_555 1_555 1_555 1_555 yes
C(3) W C(5) C(4) -37.4(9) 1_555 1_555 1_555 1_555 yes
C(3) W C(5) C(10) -160(2) 1_555 1_555 1_555 1_555 yes
C(3) C(2) W C(4) 38.7(9) 1_555 1_555 1_555 1_555 yes
C(3) C(2) W C(5) 79.2(10) 1_555 1_555 1_555 1_555 yes
C(3) C(2) C(1) C(5) 0(1) 1_555 1_555 1_555 1_555 yes
C(3) C(2) C(1) C(6) 173(1) 1_555 1_555 1_555 1_555 yes
C(3) C(4) W C(5) -115(1) 1_555 1_555 1_555 1_555 yes
C(3) C(4) C(5) C(10) 178(1) 1_555 1_555 1_555 1_555 yes
C(4) W C(1) C(5) -37.0(9) 1_555 1_555 1_555 1_555 yes
C(4) W C(1) C(6) -158(1) 1_555 1_555 1_555 1_555 yes
C(4) W C(2) C(7) 161(1) 1_555 1_555 1_555 1_555 yes
C(4) W C(3) C(8) 125(3) 1_555 1_555 1_555 1_555 yes
C(4) W C(5) C(10) -123(2) 1_555 1_555 1_555 1_555 yes
C(4) C(3) W C(5) 36.4(8) 1_555 1_555 1_555 1_555 yes
C(4) C(3) C(2) C(7) 174(1) 1_555 1_555 1_555 1_555 yes
C(4) C(5) C(1) C(6) -172(1) 1_555 1_555 1_555 1_555 yes
C(5) W C(1) C(6) -121(1) 1_555 1_555 1_555 1_555 yes
C(5) W C(2) C(7) -157(1) 1_555 1_555 1_555 1_555 yes
C(5) W C(3) C(8) 162(2) 1_555 1_555 1_555 1_555 yes
C(5) W C(4) C(9) 123(3) 1_555 1_555 1_555 1_555 yes
C(5) C(1) C(2) C(7) -175(1) 1_555 1_555 1_555 1_555 yes
C(5) C(4) C(3) C(8) 174(1) 1_555 1_555 1_555 1_555 yes
C(6) C(1) C(2) C(7) -2(1) 1_555 1_555 1_555 1_555 yes
C(6) C(1) C(5) C(10) 7(1) 1_555 1_555 1_555 1_555 yes
C(7) C(2) C(3) C(8) 0(2) 1_555 1_555 1_555 1_555 yes
C(8) C(3) C(4) C(9) 2(2) 1_555 1_555 1_555 1_555 yes
C(9) C(4) C(5) C(10) -9(2) 1_555 1_555 1_555 1_555 yes
C(11) P C(17) C(18) -85(1) 1_555 1_555 1_555 1_555 yes
C(11) P C(17) C(22) 91.2(10) 1_555 1_555 1_555 1_555 yes
C(11) P C(23) C(24) 113.4(8) 1_555 1_555 1_555 1_555 yes
C(11) P C(23) C(28) -62.4(9) 1_555 1_555 1_555 1_555 yes
C(11) P C(29) C(30) -15.0(9) 1_555 1_555 1_555 1_555 yes
C(11) P C(29) C(34) 169.7(8) 1_555 1_555 1_555 1_555 yes
C(11) C(12) C(13) C(14) 0(1) 1_555 1_555 1_555 1_555 yes
C(11) C(16) C(15) C(14) 1(1) 1_555 1_555 1_555 1_555 yes
C(12) C(11) P C(17) -132.9(7) 1_555 1_555 1_555 1_555 yes
C(12) C(11) P C(23) -9.6(9) 1_555 1_555 1_555 1_555 yes
C(12) C(11) P C(29) 109.2(8) 1_555 1_555 1_555 1_555 yes
C(12) C(11) C(16) C(15) -1(1) 1_555 1_555 1_555 1_555 yes
C(12) C(13) C(14) C(15) 0(1) 1_555 1_555 1_555 1_555 yes
C(13) C(12) C(11) C(16) 0(1) 1_555 1_555 1_555 1_555 yes
C(13) C(14) C(15) C(16) -1(1) 1_555 1_555 1_555 1_555 yes
C(16) C(11) P C(17) 47.7(9) 1_555 1_555 1_555 1_555 yes
C(16) C(11) P C(23) 171.1(8) 1_555 1_555 1_555 1_555 yes
C(16) C(11) P C(29) -70.1(9) 1_555 1_555 1_555 1_555 yes
C(17) P C(23) C(24) -124.7(8) 1_555 1_555 1_555 1_555 yes
C(17) P C(23) C(28) 59.4(9) 1_555 1_555 1_555 1_555 yes
C(17) P C(29) C(30) -134.6(8) 1_555 1_555 1_555 1_555 yes
C(17) P C(29) C(34) 50.2(10) 1_555 1_555 1_555 1_555 yes
C(17) C(18) C(19) C(20) 0(2) 1_555 1_555 1_555 1_555 yes
C(17) C(22) C(21) C(20) 0(2) 1_555 1_555 1_555 1_555 yes
C(18) C(17) P C(23) 153.4(9) 1_555 1_555 1_555 1_555 yes
C(18) C(17) P C(29) 35(1) 1_555 1_555 1_555 1_555 yes
C(18) C(17) C(22) C(21) 0(1) 1_555 1_555 1_555 1_555 yes
C(18) C(19) C(20) C(21) 0(2) 1_555 1_555 1_555 1_555 yes
C(19) C(18) C(17) C(22) 0(1) 1_555 1_555 1_555 1_555 yes
C(19) C(20) C(21) C(22) 0(2) 1_555 1_555 1_555 1_555 yes
C(22) C(17) P C(23) -30(1) 1_555 1_555 1_555 1_555 yes
C(22) C(17) P C(29) -148.6(9) 1_555 1_555 1_555 1_555 yes
C(23) P C(29) C(30) 104.4(8) 1_555 1_555 1_555 1_555 yes
C(23) P C(29) C(34) -70.9(9) 1_555 1_555 1_555 1_555 yes
C(23) C(24) C(25) C(26) -1(1) 1_555 1_555 1_555 1_555 yes
C(23) C(28) C(27) C(26) -2(1) 1_555 1_555 1_555 1_555 yes
C(24) C(23) P C(29) -7.1(9) 1_555 1_555 1_555 1_555 yes
C(24) C(23) C(28) C(27) 2(1) 1_555 1_555 1_555 1_555 yes
C(24) C(25) C(26) C(27) 1(1) 1_555 1_555 1_555 1_555 yes
C(25) C(24) C(23) C(28) 0(1) 1_555 1_555 1_555 1_555 yes
C(25) C(26) C(27) C(28) 0(1) 1_555 1_555 1_555 1_555 yes
C(28) C(23) P C(29) 177.1(8) 1_555 1_555 1_555 1_555 yes
C(29) C(30) C(31) C(32) 0(1) 1_555 1_555 1_555 1_555 yes
C(29) C(34) C(33) C(32) 0(1) 1_555 1_555 1_555 1_555 yes
C(30) C(29) C(34) C(33) 0(1) 1_555 1_555 1_555 1_555 yes
C(30) C(31) C(32) C(33) -1(1) 1_555 1_555 1_555 1_555 yes
C(31) C(30) C(29) C(34) 0(1) 1_555 1_555 1_555 1_555 yes
C(31) C(32) C(33) C(34) 1(2) 1_555 1_555 1_555 1_555 yes
